data_4321616
loop_
_publ_author_name
'Michael Harmjanz'
'Michael J. Scott'

_publ_contact_author_address
;
 Department of Chemistry, University of Florida, Gainesville, FL 32611-7200, 
;
_publ_contact_author_email mjscott@chem.ufl.edu
_publ_contact_author_fax '(352) 392-3255'
_publ_contact_author_phone '(352) 846-1165'
_publ_section_title
;
 Facile Synthesis of Stacked, Heteronuclear Porphyrin Arrays with Varied
 Architectures
;
_journal_name_full 'Inorganic Chemistry'
_journal_page_first 5428
_journal_page_last 5429
_journal_paper_doi 10.1021/ic0010656
_journal_volume 39
_journal_year 2000
_chemical_formula_sum 'C72.5 H86 Cu Mn N4 O22.5'
_chemical_formula_weight 1491.93
_chemical_name_common '[CuMethoxyporphyrin]2- [Mn(HOMe)6]2+ '
_chemical_name_systematic
; 
 ? 
;
_space_group_IT_number 2
_symmetry_cell_setting triclinic
_symmetry_space_group_name_Hall '-P 1'
_symmetry_space_group_name_H-M 'P -1'
_atom_sites_solution_hydrogens geom
_atom_sites_solution_primary direct
_atom_sites_solution_secondary difmap
_audit_creation_method SHELXL-97
_cell_angle_alpha 95.221(2)
_cell_angle_beta 94.625(2)
_cell_angle_gamma 108.9330(10)
_cell_formula_units_Z 1
_cell_length_a 10.9439(9)
_cell_length_b 14.1435(11)
_cell_length_c 14.3367(11)
_cell_measurement_temperature 173(2)
_cell_volume 2076.0(3)
_computing_cell_refinement 'Bruker SMART'
_computing_data_collection 'Bruker SMART'
_computing_data_reduction 'Bruker SHELXTL'
_computing_molecular_graphics 'Bruker SHELXTL'
_computing_publication_material 'Bruker SHELXTL'
_computing_structure_refinement 'SHELXL-97 (Sheldrick, 1997)'
_computing_structure_solution 'SHELXS-97 (Sheldrick, 1990)'
_diffrn_ambient_temperature 173(2)
_diffrn_measured_fraction_theta_full 0.995
_diffrn_measured_fraction_theta_max 0.995
_diffrn_radiation_monochromator graphite
_diffrn_radiation_source 'fine-focus sealed tube'
_diffrn_radiation_type MoK\a
_diffrn_radiation_wavelength 0.71073
_diffrn_reflns_av_R_equivalents 0.0621
_diffrn_reflns_av_sigmaI/netI 0.0973
_diffrn_reflns_limit_h_max 12
_diffrn_reflns_limit_h_min -12
_diffrn_reflns_limit_k_max 16
_diffrn_reflns_limit_k_min -14
_diffrn_reflns_limit_l_max 16
_diffrn_reflns_limit_l_min -16
_diffrn_reflns_number 11338
_diffrn_reflns_theta_full 24.74
_diffrn_reflns_theta_max 24.74
_diffrn_reflns_theta_min 1.97
_exptl_absorpt_coefficient_mu 0.477
_exptl_absorpt_correction_T_max 1.000000
_exptl_absorpt_correction_T_min 0.655170
_exptl_absorpt_correction_type 'Corrected by SADABS'
_exptl_crystal_density_diffrn 1.193
_exptl_crystal_density_method 'not measured'
_exptl_crystal_F_000 783
_refine_diff_density_max 0.754
_refine_diff_density_min -0.415
_refine_diff_density_rms 0.099
_refine_ls_extinction_coef 0.0061(17)
_refine_ls_extinction_expression Fc^*^=kFc[1+0.001xFc^2^\l^3^/sin(2\q)]^-1/4^
_refine_ls_extinction_method SHELXL
_refine_ls_goodness_of_fit_ref 1.029
_refine_ls_hydrogen_treatment mixed
_refine_ls_matrix_type full
_refine_ls_number_parameters 496
_refine_ls_number_reflns 7063
_refine_ls_number_restraints 0
_refine_ls_restrained_S_all 1.029
_refine_ls_R_factor_all 0.1201
_refine_ls_R_factor_gt 0.0735
_refine_ls_shift/su_max 0.000
_refine_ls_shift/su_mean 0.000
_refine_ls_structure_factor_coef Fsqd
_refine_ls_weighting_details 'calc w=1/[\s^2^(Fo^2^)+(0.1335P)^2^+0.2022P] where P=(Fo^2^+2Fc^2^)/3'
_refine_ls_weighting_scheme calc
_refine_ls_wR_factor_gt 0.1940
_refine_ls_wR_factor_ref 0.2289
_reflns_number_gt 4564
_reflns_number_total 7063
_reflns_threshold_expression >2sigma(I)
_cod_data_source_file ic0010656_3.cif
_cod_data_source_block 6-[CuMethoxyporphyrin]2-[Mn(HOMe)6]2+
_cod_original_formula_sum 'C72.50 H86 Cu Mn N4 O22.50'
_cod_database_code 4321616

loop_
_symmetry_equiv_pos_as_xyz
'x, y, z'
'-x, -y, -z'

loop_
_atom_site_label
_atom_site_type_symbol
_atom_site_fract_x
_atom_site_fract_y
_atom_site_fract_z
_atom_site_U_iso_or_equiv
_atom_site_adp_type
_atom_site_occupancy
_atom_site_symmetry_multiplicity
_atom_site_calc_flag
_atom_site_refinement_flags
_atom_site_disorder_assembly
_atom_site_disorder_group
Cu1 Cu -0.5000 0.5000 0.5000 0.0245(3) Uani 1 2 d S . .
Mn1 Mn 0.0000 0.5000 0.5000 0.0365(3) Uani 1 2 d S . .
O1 O -0.2152(4) 0.5261(3) 0.2590(3) 0.0514(11) Uani 1 1 d . . .
O2 O -0.1593(4) 0.6729(3) 0.3504(3) 0.0447(10) Uani 1 1 d . . .
O3 O -0.9629(4) 0.0164(4) 0.1362(4) 0.0747(16) Uani 1 1 d . . .
O4 O -0.7839(4) -0.0474(3) 0.0562(3) 0.0612(13) Uani 1 1 d . . .
O5 O -0.5335(4) 0.0511(3) 0.0977(2) 0.0395(9) Uani 1 1 d . . .
O6 O 0.0833(5) 0.3826(4) 0.4927(3) 0.0633(13) Uani 1 1 d . . .
H6 H 0.0920 0.3643 0.5463 0.095 Uiso 1 1 calc R . .
O7 O -0.1432(4) 0.4262(3) 0.3829(3) 0.0630(13) Uani 1 1 d . . .
H7 H -0.1617 0.4663 0.3492 0.095 Uiso 1 1 calc R . .
O8 O 0.1199(4) 0.5852(5) 0.4019(4) 0.0781(16) Uani 1 1 d . . .
H8A H 0.1091 0.6368 0.3831 0.117 Uiso 1 1 calc R . .
O9 O -0.0622(9) 0.3319(9) 0.1123(9) 0.140(4) Uani 0.75 1 d P . .
H9 H -0.1337 0.3292 0.1313 0.211 Uiso 0.75 1 calc PR . .
O10 O -0.0199(9) 0.8645(6) 0.3944(7) 0.107(3) Uani 0.75 1 d P . .
H10 H -0.0689 0.8077 0.3686 0.161 Uiso 0.75 1 calc PR . .
O11 O -0.1877(10) 1.2067(7) 0.5922(10) 0.088(4) Uani 0.50 1 d P . .
O12 O -0.2871(5) 0.3810(4) 0.1078(4) 0.0751(15) Uani 1 1 d . . .
H12 H -0.2684 0.4325 0.1475 0.113 Uiso 1 1 calc R . .
O13 O -0.391(4) 1.049(3) 0.386(3) 0.151(12) Uiso 0.25 1 d P . .
N1 N -0.5196(4) 0.4802(3) 0.3591(3) 0.0269(9) Uani 1 1 d . . .
N2 N -0.4274(4) 0.6488(3) 0.4983(3) 0.0257(9) Uani 1 1 d . . .
C1 C -0.6599(5) 0.1802(4) 0.4537(4) 0.0360(12) Uani 1 1 d . . .
H1A H -0.6924 0.1177 0.4141 0.043 Uiso 1 1 calc R . .
C2 C -0.6128(4) 0.2785(3) 0.4241(3) 0.0265(10) Uani 1 1 d . . .
C3 C -0.6147(5) 0.2957(4) 0.3299(3) 0.0279(11) Uani 1 1 d . . .
C4 C -0.5729(4) 0.3913(4) 0.3007(3) 0.0277(11) Uani 1 1 d . . .
C5 C -0.5813(5) 0.4086(4) 0.2035(3) 0.0337(12) Uani 1 1 d . . .
H5A H -0.6152 0.3591 0.1500 0.040 Uiso 1 1 calc R . .
C6 C -0.5317(5) 0.5090(4) 0.2034(4) 0.0357(12) Uani 1 1 d . . .
H6A H -0.5241 0.5438 0.1493 0.043 Uiso 1 1 calc R . .
C7 C -0.4922(5) 0.5541(4) 0.2994(3) 0.0279(11) Uani 1 1 d . . .
C8 C -0.4343(5) 0.6571(4) 0.3273(3) 0.0302(11) Uani 1 1 d . . .
C9 C -0.4063(5) 0.7004(4) 0.4210(3) 0.0301(11) Uani 1 1 d . . .
C10 C -0.3508(5) 0.8063(4) 0.4506(4) 0.0382(13) Uani 1 1 d . . .
H10A H -0.3260 0.8577 0.4107 0.046 Uiso 1 1 calc R . .
C11 C -0.6624(5) 0.2067(4) 0.2554(3) 0.0301(11) Uani 1 1 d . . .
C12 C -0.7938(5) 0.1554(4) 0.2332(4) 0.0416(13) Uani 1 1 d . . .
H12A H -0.8552 0.1778 0.2635 0.050 Uiso 1 1 calc R . .
C13 C -0.8359(5) 0.0703(5) 0.1659(4) 0.0473(15) Uani 1 1 d . . .
C14 C -0.7458(5) 0.0335(4) 0.1255(4) 0.0404(13) Uani 1 1 d . . .
C15 C -0.6134(5) 0.0875(4) 0.1456(3) 0.0313(11) Uani 1 1 d . . .
C16 C -0.5725(5) 0.1746(4) 0.2118(3) 0.0312(11) Uani 1 1 d . . .
H16A H -0.4824 0.2115 0.2266 0.037 Uiso 1 1 calc R . .
C17 C -1.0553(7) 0.0645(8) 0.1574(7) 0.101(3) Uani 1 1 d . . .
H17C H -1.1368 0.0312 0.1161 0.152 Uiso 1 1 calc R . .
H17B H -1.0209 0.1356 0.1475 0.152 Uiso 1 1 calc R . .
H17A H -1.0717 0.0599 0.2234 0.152 Uiso 1 1 calc R . .
C18 C -0.8307(8) -0.1418(5) 0.0894(7) 0.087(3) Uani 1 1 d . . .
H18C H -0.8517 -0.1954 0.0364 0.131 Uiso 1 1 calc R . .
H18B H -0.9092 -0.1465 0.1199 0.131 Uiso 1 1 calc R . .
H18A H -0.7639 -0.1492 0.1352 0.131 Uiso 1 1 calc R . .
C19 C -0.3985(6) 0.1093(5) 0.1090(5) 0.0515(16) Uani 1 1 d . . .
H19C H -0.3538 0.0791 0.0648 0.077 Uiso 1 1 calc R . .
H19B H -0.3612 0.1105 0.1738 0.077 Uiso 1 1 calc R . .
H19A H -0.3879 0.1782 0.0962 0.077 Uiso 1 1 calc R . .
C20 C -0.4097(5) 0.7257(4) 0.2514(4) 0.0330(12) Uani 1 1 d . . .
C21 C -0.4844(6) 0.7862(4) 0.2421(4) 0.0436(14) Uani 1 1 d . . .
H21A H -0.5438 0.7870 0.2867 0.052 Uiso 1 1 calc R . .
C22 C -0.4770(6) 0.8466(4) 0.1697(5) 0.0527(16) Uani 1 1 d . . .
H22A H -0.5280 0.8895 0.1665 0.063 Uiso 1 1 calc R . .
C23 C -0.3954(6) 0.8429(4) 0.1036(4) 0.0475(15) Uani 1 1 d . . .
H23A H -0.3909 0.8831 0.0536 0.057 Uiso 1 1 calc R . .
C24 C -0.3180(5) 0.7812(4) 0.1077(4) 0.0400(14) Uani 1 1 d . . .
C25 C -0.2402(6) 0.7746(5) 0.0352(4) 0.0499(16) Uani 1 1 d . . .
H25A H -0.2403 0.8124 -0.0163 0.060 Uiso 1 1 calc R . .
C26 C -0.1654(7) 0.7150(5) 0.0381(4) 0.0595(19) Uani 1 1 d . . .
H26A H -0.1164 0.7089 -0.0125 0.071 Uiso 1 1 calc R . .
C27 C -0.1601(6) 0.6617(5) 0.1161(4) 0.0490(15) Uani 1 1 d . . .
H27A H -0.1054 0.6215 0.1182 0.059 Uiso 1 1 calc R . .
C28 C -0.2327(5) 0.6670(4) 0.1890(4) 0.0360(12) Uani 1 1 d . . .
C29 C -0.3186(5) 0.7237(4) 0.1853(3) 0.0339(12) Uani 1 1 d . . .
C30 C -0.2026(5) 0.6174(4) 0.2723(4) 0.0385(13) Uani 1 1 d . . .
C31 C 0.0664(7) 0.3005(6) 0.4221(5) 0.067(2) Uani 1 1 d . . .
H31A H 0.1515 0.2953 0.4114 0.101 Uiso 1 1 calc R . .
H31B H 0.0239 0.3117 0.3633 0.101 Uiso 1 1 calc R . .
H31C H 0.0122 0.2379 0.4429 0.101 Uiso 1 1 calc R . .
C32 C -0.2489(7) 0.3356(5) 0.3732(6) 0.074(2) Uani 1 1 d . . .
H32A H -0.2612 0.3018 0.3086 0.110 Uiso 1 1 calc R . .
H32B H -0.3279 0.3501 0.3864 0.110 Uiso 1 1 calc R . .
H32C H -0.2313 0.2916 0.4177 0.110 Uiso 1 1 calc R . .
C33 C 0.2332(7) 0.5723(8) 0.3679(7) 0.101(3) Uani 1 1 d . . .
H33A H 0.2378 0.5892 0.3032 0.152 Uiso 1 1 calc R . .
H33B H 0.2288 0.5021 0.3688 0.152 Uiso 1 1 calc R . .
H33C H 0.3108 0.6167 0.4084 0.152 Uiso 1 1 calc R . .
C34 C 0.0296(15) 0.4084(14) 0.1586(11) 0.150(7) Uani 0.75 1 d P . .
H34A H -0.0044 0.4366 0.2116 0.225 Uiso 0.75 1 calc PR . .
H34B H 0.0612 0.4599 0.1167 0.225 Uiso 0.75 1 calc PR . .
H34C H 0.1013 0.3867 0.1826 0.225 Uiso 0.75 1 calc PR . .
C35 C -0.0298(16) 0.9266(13) 0.3483(15) 0.172(9) Uani 0.75 1 d P . .
H35A H -0.0283 0.9863 0.3894 0.258 Uiso 0.75 1 calc PR . .
H35B H -0.1122 0.9005 0.3067 0.258 Uiso 0.75 1 calc PR . .
H35C H 0.0427 0.9449 0.3100 0.258 Uiso 0.75 1 calc PR . .
C36 C -0.296(3) 1.1304(18) 0.566(2) 0.150(11) Uani 0.50 1 d P . .
C37 C -0.3486(9) 0.3967(7) 0.0248(5) 0.089(3) Uani 1 1 d . . .
H37A H -0.4312 0.4058 0.0371 0.133 Uiso 1 1 calc R . .
H37B H -0.3655 0.3383 -0.0228 0.133 Uiso 1 1 calc R . .
H37C H -0.2926 0.4572 0.0017 0.133 Uiso 1 1 calc R . .
C38 C -0.289(4) 1.086(3) 0.469(3) 0.112(13) Uiso 0.25 1 d P . .

loop_
_atom_site_aniso_label
_atom_site_aniso_U_11
_atom_site_aniso_U_22
_atom_site_aniso_U_33
_atom_site_aniso_U_23
_atom_site_aniso_U_13
_atom_site_aniso_U_12
Cu1 0.0287(5) 0.0241(5) 0.0209(4) 0.0014(3) 0.0066(3) 0.0085(3)
Mn1 0.0315(6) 0.0468(7) 0.0343(7) 0.0007(5) 0.0011(5) 0.0192(5)
O1 0.062(3) 0.049(3) 0.044(2) 0.000(2) -0.007(2) 0.024(2)
O2 0.047(2) 0.052(2) 0.037(2) -0.0018(19) 0.0001(18) 0.0205(19)
O3 0.036(2) 0.075(3) 0.092(4) -0.040(3) -0.004(2) 0.006(2)
O4 0.062(3) 0.048(3) 0.058(3) -0.028(2) 0.005(2) 0.007(2)
O5 0.048(2) 0.034(2) 0.038(2) -0.0052(17) 0.0102(18) 0.0170(17)
O6 0.099(4) 0.074(3) 0.037(2) -0.005(2) -0.004(2) 0.063(3)
O7 0.065(3) 0.051(3) 0.065(3) 0.012(2) -0.025(2) 0.016(2)
O8 0.052(3) 0.130(5) 0.077(3) 0.047(3) 0.027(3) 0.048(3)
O9 0.089(6) 0.154(9) 0.169(10) -0.085(8) -0.006(7) 0.062(6)
O10 0.123(7) 0.044(4) 0.136(8) 0.015(5) -0.007(6) 0.007(5)
O11 0.051(6) 0.045(6) 0.164(12) 0.027(7) 0.005(7) 0.007(5)
O12 0.088(4) 0.064(3) 0.069(3) -0.016(3) -0.003(3) 0.028(3)
N1 0.030(2) 0.022(2) 0.027(2) 0.0025(17) 0.0062(17) 0.0074(17)
N2 0.029(2) 0.026(2) 0.021(2) 0.0020(17) 0.0071(17) 0.0082(17)
C1 0.043(3) 0.028(3) 0.034(3) 0.001(2) 0.004(2) 0.009(2)
C2 0.027(2) 0.021(2) 0.029(3) 0.001(2) 0.009(2) 0.005(2)
C3 0.029(2) 0.026(3) 0.028(3) -0.004(2) 0.006(2) 0.010(2)
C4 0.027(2) 0.032(3) 0.023(2) 0.001(2) 0.003(2) 0.011(2)
C5 0.038(3) 0.035(3) 0.023(3) 0.000(2) 0.004(2) 0.007(2)
C6 0.042(3) 0.037(3) 0.026(3) 0.008(2) 0.003(2) 0.010(2)
C7 0.032(3) 0.031(3) 0.023(2) 0.004(2) 0.007(2) 0.013(2)
C8 0.037(3) 0.034(3) 0.024(2) 0.011(2) 0.011(2) 0.014(2)
C9 0.033(3) 0.030(3) 0.029(3) 0.006(2) 0.008(2) 0.011(2)
C10 0.051(3) 0.027(3) 0.038(3) 0.007(2) 0.008(3) 0.013(2)
C11 0.035(3) 0.030(3) 0.024(3) 0.002(2) 0.005(2) 0.009(2)
C12 0.039(3) 0.046(3) 0.038(3) -0.011(3) 0.006(2) 0.016(3)
C13 0.036(3) 0.051(4) 0.047(3) -0.008(3) 0.001(3) 0.009(3)
C14 0.046(3) 0.033(3) 0.033(3) -0.012(2) -0.001(2) 0.006(2)
C15 0.045(3) 0.028(3) 0.023(2) 0.004(2) 0.005(2) 0.014(2)
C16 0.039(3) 0.029(3) 0.023(3) 0.002(2) 0.004(2) 0.010(2)
C17 0.044(4) 0.120(8) 0.122(8) -0.026(6) -0.005(5) 0.018(5)
C18 0.077(5) 0.047(4) 0.117(7) -0.022(5) 0.012(5) 0.001(4)
C19 0.049(4) 0.048(4) 0.055(4) -0.013(3) 0.012(3) 0.016(3)
C20 0.035(3) 0.029(3) 0.031(3) 0.006(2) 0.004(2) 0.005(2)
C21 0.056(4) 0.036(3) 0.045(3) 0.015(3) 0.015(3) 0.020(3)
C22 0.062(4) 0.040(3) 0.059(4) 0.020(3) 0.001(3) 0.019(3)
C23 0.063(4) 0.037(3) 0.039(3) 0.020(3) 0.002(3) 0.009(3)
C24 0.043(3) 0.034(3) 0.032(3) 0.007(2) -0.002(2) -0.001(2)
C25 0.059(4) 0.051(4) 0.031(3) 0.012(3) 0.007(3) 0.004(3)
C26 0.058(4) 0.072(5) 0.033(3) 0.010(3) 0.021(3) -0.005(4)
C27 0.044(3) 0.061(4) 0.040(3) 0.007(3) 0.014(3) 0.012(3)
C28 0.038(3) 0.039(3) 0.027(3) 0.002(2) 0.005(2) 0.007(2)
C29 0.038(3) 0.029(3) 0.027(3) 0.006(2) 0.000(2) 0.000(2)
C30 0.033(3) 0.047(4) 0.037(3) 0.004(3) 0.007(2) 0.015(3)
C31 0.075(5) 0.082(5) 0.055(4) -0.013(4) -0.006(4) 0.048(4)
C32 0.057(4) 0.058(4) 0.090(6) 0.007(4) -0.020(4) 0.004(4)
C33 0.056(5) 0.133(8) 0.114(8) 0.004(6) 0.041(5) 0.027(5)
C34 0.099(10) 0.206(19) 0.130(13) -0.079(13) -0.032(10) 0.069(12)
C35 0.104(11) 0.140(15) 0.25(2) 0.103(16) 0.038(13) -0.016(11)
C36 0.129(19) 0.107(17) 0.25(3) 0.06(2) 0.11(2) 0.065(16)
C37 0.093(6) 0.107(7) 0.051(5) -0.010(5) -0.001(4) 0.022(5)

loop_
_atom_type_symbol
_atom_type_description
_atom_type_scat_dispersion_real
_atom_type_scat_dispersion_imag
_atom_type_scat_source
C C 0.0033 0.0016 'International Tables Vol C Tables 4.2.6.8 and 6.1.1.4'
H H 0.0000 0.0000 'International Tables Vol C Tables 4.2.6.8 and 6.1.1.4'
N N 0.0061 0.0033 'International Tables Vol C Tables 4.2.6.8 and 6.1.1.4'
O O 0.0106 0.0060 'International Tables Vol C Tables 4.2.6.8 and 6.1.1.4'
Mn Mn 0.3368 0.7283 'International Tables Vol C Tables 4.2.6.8 and 6.1.1.4'
Cu Cu 0.3201 1.2651 'International Tables Vol C Tables 4.2.6.8 and 6.1.1.4'

loop_
_geom_angle_atom_site_label_1
_geom_angle_atom_site_label_2
_geom_angle_atom_site_label_3
_geom_angle
_geom_angle_site_symmetry_1
_geom_angle_site_symmetry_3
_geom_angle_publ_flag
N2 Cu1 N2 180.000(1) . 2_466 ?
N2 Cu1 N1 90.36(15) . 2_466 ?
N2 Cu1 N1 89.64(15) 2_466 2_466 ?
N2 Cu1 N1 89.64(15) . . ?
N2 Cu1 N1 90.36(15) 2_466 . ?
N1 Cu1 N1 180.000(1) 2_466 . ?
O7 Mn1 O6 92.61(17) 2_566 2_566 ?
O7 Mn1 O8 88.1(2) 2_566 2_566 ?
O6 Mn1 O8 94.9(2) 2_566 2_566 ?
C13 O3 C17 116.3(5) . . ?
C14 O4 C18 114.5(5) . . ?
C15 O5 C19 117.8(4) . . ?
C4 N1 C7 105.0(4) . . ?
C4 N1 Cu1 127.5(3) . . ?
C7 N1 Cu1 127.3(3) . . ?
C9 N2 C2 105.6(4) . 2_466 ?
C9 N2 Cu1 127.9(3) . . ?
C2 N2 Cu1 126.4(3) 2_466 . ?
C10 C1 C2 106.8(4) 2_466 . ?
N2 C2 C3 126.2(4) 2_466 . ?
N2 C2 C1 110.1(4) 2_466 . ?
C3 C2 C1 123.6(4) . . ?
C2 C3 C4 123.9(4) . . ?
C2 C3 C11 118.3(4) . . ?
C4 C3 C11 117.7(4) . . ?
N1 C4 C3 125.4(4) . . ?
N1 C4 C5 111.1(4) . . ?
C3 C4 C5 123.5(4) . . ?
C6 C5 C4 106.2(4) . . ?
C5 C6 C7 107.8(4) . . ?
N1 C7 C8 125.6(4) . . ?
N1 C7 C6 109.9(4) . . ?
C8 C7 C6 124.4(4) . . ?
C9 C8 C7 123.7(4) . . ?
C9 C8 C20 118.4(4) . . ?
C7 C8 C20 117.8(4) . . ?
N2 C9 C8 125.6(4) . . ?
N2 C9 C10 110.2(4) . . ?
C8 C9 C10 124.2(5) . . ?
C1 C10 C9 107.3(5) 2_466 . ?
C16 C11 C12 120.6(5) . . ?
C16 C11 C3 118.8(4) . . ?
C12 C11 C3 120.6(5) . . ?
C11 C12 C13 119.6(5) . . ?
O3 C13 C12 124.5(6) . . ?
O3 C13 C14 115.2(5) . . ?
C12 C13 C14 120.3(5) . . ?
O4 C14 C15 118.0(5) . . ?
O4 C14 C13 121.7(5) . . ?
C15 C14 C13 119.7(5) . . ?
O5 C15 C14 115.9(4) . . ?
O5 C15 C16 125.0(5) . . ?
C14 C15 C16 119.1(5) . . ?
C11 C16 C15 120.5(5) . . ?
C21 C20 C29 119.7(5) . . ?
C21 C20 C8 118.0(5) . . ?
C29 C20 C8 122.2(5) . . ?
C20 C21 C22 122.7(6) . . ?
C23 C22 C21 118.8(6) . . ?
C22 C23 C24 121.6(5) . . ?
C23 C24 C25 120.2(5) . . ?
C23 C24 C29 120.0(5) . . ?
C25 C24 C29 119.8(6) . . ?
C26 C25 C24 120.7(6) . . ?
C25 C26 C27 120.2(6) . . ?
C28 C27 C26 121.0(6) . . ?
C27 C28 C29 120.2(5) . . ?
C27 C28 C30 114.3(5) . . ?
C29 C28 C30 125.3(5) . . ?
C28 C29 C20 125.2(5) . . ?
C28 C29 C24 117.8(5) . . ?
C20 C29 C24 117.0(5) . . ?
O1 C30 O2 124.4(5) . . ?
O1 C30 C28 118.2(5) . . ?
O2 C30 C28 117.3(5) . . ?

loop_
_geom_bond_atom_site_label_1
_geom_bond_atom_site_label_2
_geom_bond_distance
_geom_bond_site_symmetry_2
_geom_bond_publ_flag
Cu1 N2 1.997(4) . ?
Cu1 N2 1.997(4) 2_466 ?
Cu1 N1 1.999(4) 2_466 ?
Cu1 N1 1.999(4) . ?
Mn1 O7 2.136(4) 2_566 ?
Mn1 O6 2.137(4) 2_566 ?
Mn1 O8 2.176(5) 2_566 ?
O1 C30 1.247(7) . ?
O2 C30 1.268(6) . ?
O3 C13 1.361(7) . ?
O3 C17 1.427(10) . ?
O4 C14 1.374(6) . ?
O4 C18 1.408(9) . ?
O5 C15 1.351(6) . ?
O5 C19 1.426(7) . ?
O6 C31 1.423(7) . ?
O7 C32 1.407(7) . ?
O8 C33 1.428(9) . ?
O9 C34 1.295(15) . ?
O10 C35 1.174(17) . ?
O11 C36 1.32(3) . ?
O12 C37 1.391(9) . ?
O13 C38 1.48(5) . ?
N1 C4 1.370(6) . ?
N1 C7 1.384(6) . ?
N2 C9 1.375(6) . ?
N2 C2 1.383(6) 2_466 ?
C1 C10 1.358(7) 2_466 ?
C1 C2 1.435(7) . ?
C2 N2 1.383(6) 2_466 ?
C2 C3 1.393(7) . ?
C3 C4 1.394(7) . ?
C3 C11 1.496(6) . ?
C4 C5 1.438(7) . ?
C5 C6 1.346(7) . ?
C6 C7 1.433(7) . ?
C7 C8 1.392(7) . ?
C8 C9 1.392(7) . ?
C8 C20 1.505(7) . ?
C9 C10 1.430(7) . ?
C10 C1 1.358(7) 2_466 ?
C11 C16 1.379(7) . ?
C11 C12 1.380(7) . ?
C12 C13 1.396(8) . ?
C13 C14 1.396(8) . ?
C14 C15 1.393(7) . ?
C15 C16 1.407(7) . ?
C20 C21 1.370(7) . ?
C20 C29 1.435(7) . ?
C21 C22 1.394(8) . ?
C22 C23 1.362(9) . ?
C23 C24 1.402(8) . ?
C24 C25 1.410(8) . ?
C24 C29 1.436(7) . ?
C25 C26 1.353(10) . ?
C26 C27 1.412(9) . ?
C27 C28 1.375(8) . ?
C28 C29 1.420(8) . ?
C28 C30 1.506(8) . ?
